data_4127831
loop_
_publ_author_name
'Zhang, Ze-Xin'
'Davies, Thomas Q.'
'Willis, Michael C.'

_publ_section_title
;
 Modular Sulfondiimine Synthesis Using a Stable Sulfinylamine Reagent.
;
_journal_issue 33
_journal_name_full 'Journal of the American Chemical Society'
_journal_page_first 13022
_journal_page_last 13027
_journal_paper_doi 10.1021/jacs.9b06831
_journal_volume 141
_journal_year 2019
_chemical_formula_moiety 'C27 H32 F1 N3 O4 S2'
_chemical_formula_sum 'C27 H32 F N3 O4 S2'
_chemical_formula_weight 545.70
_space_group_IT_number 2
_space_group_name_Hall '-P 1'
_space_group_name_H-M_alt 'P -1'
_symmetry_cell_setting triclinic
_symmetry_space_group_name_Hall '-P 1'
_symmetry_space_group_name_H-M 'P -1'
_atom_sites_solution_hydrogens difmap
_atom_sites_solution_primary other
_cell_angle_alpha 104.834(3)
_cell_angle_beta 106.298(3)
_cell_angle_gamma 104.704(3)
_cell_formula_units_Z 2
_cell_length_a 11.0832(4)
_cell_length_b 11.5760(4)
_cell_length_c 12.3004(4)
_cell_measurement_reflns_used 7012
_cell_measurement_temperature 170
_cell_measurement_theta_max 30
_cell_measurement_theta_min 2
_cell_volume 1371.07(10)
_computing_cell_refinement
; 
 CrysAlisPro (Rigaku Oxford Diffraction, 2017) 
;
_computing_data_collection 'XtaLAB mini II Rigaku Oxford Diffraction, 2018'
_computing_data_reduction
; 
 CrysAlisPro (Rigaku Oxford Diffraction, 2017) 
;
_computing_molecular_graphics 'CAMERON (Watkin et al., 1996)'
_computing_publication_material 'CRYSTALS (Betteridge et al., 2003)'
_computing_structure_refinement 'CRYSTALS (Betteridge et al., 2003)'
_computing_structure_solution 'Superflip (Palatinus & Chapuis, 2007)'
_diffrn_ambient_temperature 170
_diffrn_measured_fraction_theta_full 0.985
_diffrn_measured_fraction_theta_max 0.945
_diffrn_measurement_device Area
_diffrn_measurement_device_type 'Rigaku Oxford Diffraction '
_diffrn_measurement_method \w
_diffrn_radiation_monochromator 'graphite monochromator'
_diffrn_radiation_type 'Mo K\a'
_diffrn_radiation_wavelength 0.71073
_diffrn_reflns_av_R_equivalents 0.028
_diffrn_reflns_limit_h_max 15
_diffrn_reflns_limit_h_min -15
_diffrn_reflns_limit_k_max 16
_diffrn_reflns_limit_k_min -16
_diffrn_reflns_limit_l_max 17
_diffrn_reflns_limit_l_min -17
_diffrn_reflns_number 25329
_diffrn_reflns_theta_full 25.049
_diffrn_reflns_theta_max 30.548
_diffrn_reflns_theta_min 1.843
_diffrn_standards_number 0
_exptl_absorpt_coefficient_mu 0.238
_exptl_absorpt_correction_T_max 0.95
_exptl_absorpt_correction_T_min 0.91
_exptl_absorpt_correction_type multi-scan
_exptl_absorpt_process_details
; 
 CrysAlisPro (Rigaku Oxford Diffraction, 2017) 
;
_exptl_crystal_colour colourless
_exptl_crystal_density_diffrn 1.322
_exptl_crystal_density_meas ?
_exptl_crystal_density_method 'not measured'
_exptl_crystal_description parallelepiped
_exptl_crystal_F_000 576
_exptl_crystal_size_max 0.500
_exptl_crystal_size_mid 0.300
_exptl_crystal_size_min 0.200
_refine_diff_density_max 0.77
_refine_diff_density_min -0.76
_refine_ls_extinction_method None
_refine_ls_goodness_of_fit_ref 0.9668
_refine_ls_hydrogen_treatment constr
_refine_ls_matrix_type full
_refine_ls_number_parameters 334
_refine_ls_number_reflns 7942
_refine_ls_number_restraints 0
_refine_ls_R_factor_all 0.0657
_refine_ls_R_factor_gt 0.0487
_refine_ls_shift/su_max 0.0002231
_refine_ls_shift/su_mean 0.0000179
_refine_ls_structure_factor_coef Fsqd
_refine_ls_weighting_details
;
 Method= Modified Sheldrick 
 w=1/[\s^2^(F^2^) + ( 0.06P)^2^ + 1.00P] 
 ,where P=(max(Fo^2^,0) + 2Fc^2^)/3 
;
_refine_ls_weighting_scheme calc
_refine_ls_wR_factor_all 0.1297
_refine_ls_wR_factor_gt 0.1186
_refine_ls_wR_factor_ref 0.1297
_reflns_limit_h_max 14
_reflns_limit_h_min -15
_reflns_limit_k_max 16
_reflns_limit_k_min -16
_reflns_limit_l_max 17
_reflns_limit_l_min 0
_reflns_number_gt 6030
_reflns_number_total 7942
_reflns_threshold_expression I>2.0\s(I)
_oxford_diffrn_Wilson_B_factor 2.21
_oxford_diffrn_Wilson_scale 0.08
_oxford_refine_ls_r_factor_ref 0.0657
_oxford_refine_ls_scale 3.80(4)
_oxford_reflns_number_all 7942
_cod_data_source_file ja9b06831_si_002.cif
_cod_data_source_block I
_cod_depositor_comments
;
The following automatic conversions were performed:

'_exptl_crystal_density_meas' value 'not measured' was changed to '?'
- the value is perceived as not measured.

Automatic conversion script
Id: cif_fix_values 4973 2017-02-22 13:04:09Z antanas 
;
_cod_original_sg_symbol_H-M 'P -1 '
_cod_original_formula_sum 'C27 H32 F1 N3 O4 S2'
_cod_database_code 4127831
_oxford_refine_reflns_threshold_expression_ref I>-3.0\s(I)

loop_
_symmetry_equiv_pos_as_xyz
x,y,z
-x,-y,-z

loop_
_atom_site_label
_atom_site_type_symbol
_atom_site_fract_x
_atom_site_fract_y
_atom_site_fract_z
_atom_site_U_iso_or_equiv
_atom_site_occupancy
_atom_site_adp_type
_atom_site_refinement_flags_posn
S1 S 0.19510(4) 0.01074(4) 0.25902(4) 0.0259 1.0000 Uani .
N2 N 0.30537(14) 0.02050(15) 0.37938(13) 0.0297 1.0000 Uani .
S3 S 0.28859(4) 0.06593(4) 0.50818(4) 0.0287 1.0000 Uani .
O4 O 0.18019(13) 0.11423(13) 0.50341(12) 0.0362 1.0000 Uani .
O5 O 0.42066(13) 0.14485(13) 0.59678(12) 0.0363 1.0000 Uani .
C6 C 0.24485(17) -0.07731(17) 0.53956(15) 0.0286 1.0000 Uani .
C7 C 0.33800(18) -0.13929(17) 0.55629(17) 0.0321 1.0000 Uani .
C8 C 0.30462(19) -0.25075(18) 0.58043(17) 0.0344 1.0000 Uani .
C9 C 0.18067(19) -0.29646(17) 0.58935(16) 0.0327 1.0000 Uani .
N10 N 0.14691(19) -0.41519(16) 0.61588(16) 0.0417 1.0000 Uani .
O11 O 0.04904(18) -0.44274(17) 0.64570(16) 0.0568 1.0000 Uani .
O12 O 0.21721(19) -0.48028(15) 0.60655(17) 0.0576 1.0000 Uani .
C13 C 0.08732(19) -0.23645(19) 0.57308(18) 0.0369 1.0000 Uani .
C14 C 0.12033(18) -0.12523(19) 0.54710(18) 0.0354 1.0000 Uani .
N15 N 0.16531(14) 0.12416(13) 0.23532(13) 0.0283 1.0000 Uani .
C16 C 0.26872(17) 0.24753(17) 0.25314(17) 0.0307 1.0000 Uani .
C17 C 0.17769(18) 0.31312(17) 0.19246(18) 0.0339 1.0000 Uani .
C18 C 0.2289(2) 0.44816(18) 0.18807(18) 0.0372 1.0000 Uani .
C19 C 0.3273(5) 0.4624(4) 0.1252(4) 0.1141 1.0000 Uani .
C20 C 0.2803(5) 0.5517(2) 0.3100(3) 0.1043 1.0000 Uani .
C21 C 0.1055(3) 0.4659(3) 0.1095(3) 0.0763 1.0000 Uani .
C22 C 0.3467(2) 0.3211(2) 0.38841(19) 0.0455 1.0000 Uani .
C23 C 0.3653(2) 0.2222(2) 0.1898(2) 0.0462 1.0000 Uani .
C24 C 0.03625(16) -0.09813(16) 0.23433(15) 0.0278 1.0000 Uani .
C25 C -0.07776(18) -0.06554(18) 0.20810(18) 0.0338 1.0000 Uani .
C26 C -0.1981(2) -0.1516(2) 0.1960(2) 0.0433 1.0000 Uani .
C27 C -0.2043(2) -0.26850(19) 0.20970(19) 0.0396 1.0000 Uani .
C28 C -0.3324(2) -0.3558(2) 0.1982(2) 0.0485 1.0000 Uani .
C29 C -0.0890(2) -0.29941(19) 0.23557(19) 0.0406 1.0000 Uani .
C30 C 0.03205(19) -0.21461(18) 0.24793(19) 0.0370 1.0000 Uani .
C31 C 0.24634(17) -0.07996(17) 0.15043(16) 0.0295 1.0000 Uani .
C32 C 0.17635(19) -0.10174(19) 0.02937(17) 0.0371 1.0000 Uani .
C33 C 0.2102(2) -0.1704(2) -0.0604(2) 0.0466 1.0000 Uani .
C34 C 0.3144(2) -0.2154(2) -0.0263(2) 0.0442 1.0000 Uani .
F35 F 0.34719(18) -0.28355(18) -0.11769(15) 0.0769 1.0000 Uani .
C36 C 0.3842(2) -0.1945(2) 0.0930(2) 0.0433 1.0000 Uani .
C37 C 0.34961(19) -0.12689(18) 0.18282(18) 0.0359 1.0000 Uani .
H71 H 0.4206 -0.1080 0.5490 0.0392 1.0000 Uiso R
H81 H 0.3629 -0.2965 0.5889 0.0417 1.0000 Uiso R
H131 H 0.0046 -0.2687 0.5795 0.0444 1.0000 Uiso R
H141 H 0.0599 -0.0818 0.5355 0.0439 1.0000 Uiso R
H172 H 0.1117 0.3150 0.2312 0.0412 1.0000 Uiso R
H171 H 0.1266 0.2549 0.1072 0.0413 1.0000 Uiso R
H192 H 0.3388 0.5386 0.1075 0.1705 1.0000 Uiso R
H191 H 0.4129 0.4649 0.1757 0.1711 1.0000 Uiso R
H193 H 0.2920 0.3905 0.0523 0.1708 1.0000 Uiso R
H202 H 0.2778 0.6310 0.2986 0.1533 1.0000 Uiso R
H203 H 0.3760 0.5602 0.3445 0.1526 1.0000 Uiso R
H201 H 0.2345 0.5313 0.3612 0.1548 1.0000 Uiso R
H213 H 0.1329 0.5502 0.1036 0.1126 1.0000 Uiso R
H211 H 0.0457 0.4660 0.1532 0.1145 1.0000 Uiso R
H212 H 0.0625 0.3967 0.0296 0.1155 1.0000 Uiso R
H221 H 0.4111 0.4017 0.4012 0.0676 1.0000 Uiso R
H223 H 0.3956 0.2743 0.4270 0.0670 1.0000 Uiso R
H222 H 0.2841 0.3372 0.4276 0.0663 1.0000 Uiso R
H232 H 0.4311 0.3014 0.2020 0.0680 1.0000 Uiso R
H231 H 0.4114 0.1703 0.2218 0.0683 1.0000 Uiso R
H233 H 0.3180 0.1781 0.1030 0.0679 1.0000 Uiso R
H251 H -0.0726 0.0136 0.2001 0.0402 1.0000 Uiso R
H261 H -0.2752 -0.1316 0.1771 0.0518 1.0000 Uiso R
H281 H -0.3211 -0.4262 0.2060 0.0755 1.0000 Uiso R
H283 H -0.3569 -0.3205 0.2518 0.0740 1.0000 Uiso R
H282 H -0.3911 -0.3737 0.1284 0.0736 1.0000 Uiso R
H291 H -0.0923 -0.3784 0.2456 0.0495 1.0000 Uiso R
H301 H 0.1127 -0.2346 0.2669 0.0440 1.0000 Uiso R
H321 H 0.1061 -0.0693 0.0096 0.0440 1.0000 Uiso R
H331 H 0.1624 -0.1887 -0.1427 0.0569 1.0000 Uiso R
H361 H 0.4521 -0.2269 0.1130 0.0518 1.0000 Uiso R
H371 H 0.3935 -0.1128 0.2633 0.0431 1.0000 Uiso R

loop_
_atom_site_aniso_label
_atom_site_aniso_U_11
_atom_site_aniso_U_22
_atom_site_aniso_U_33
_atom_site_aniso_U_23
_atom_site_aniso_U_13
_atom_site_aniso_U_12
S1 0.01950(18) 0.0262(2) 0.0303(2) 0.01370(16) 0.00394(15) 0.00756(15)
N2 0.0227(6) 0.0346(8) 0.0311(7) 0.0159(6) 0.0038(6) 0.0113(6)
S3 0.02278(19) 0.0301(2) 0.0316(2) 0.01368(17) 0.00486(16) 0.00954(16)
O4 0.0324(7) 0.0395(7) 0.0418(7) 0.0176(6) 0.0119(6) 0.0195(6)
O5 0.0286(6) 0.0348(7) 0.0344(7) 0.0131(5) 0.0002(5) 0.0052(5)
C6 0.0245(8) 0.0312(8) 0.0296(8) 0.0133(7) 0.0070(6) 0.0096(7)
C7 0.0237(8) 0.0341(9) 0.0387(9) 0.0148(8) 0.0096(7) 0.0108(7)
C8 0.0312(9) 0.0336(9) 0.0390(10) 0.0142(8) 0.0093(7) 0.0153(8)
C9 0.0361(9) 0.0296(9) 0.0298(8) 0.0119(7) 0.0104(7) 0.0078(7)
N10 0.0497(10) 0.0346(9) 0.0387(9) 0.0170(7) 0.0138(8) 0.0100(8)
O11 0.0601(10) 0.0530(10) 0.0646(11) 0.0333(9) 0.0308(9) 0.0102(8)
O12 0.0737(12) 0.0397(9) 0.0702(11) 0.0283(8) 0.0290(10) 0.0256(8)
C13 0.0298(9) 0.0405(10) 0.0423(10) 0.0172(8) 0.0165(8) 0.0093(8)
C14 0.0263(8) 0.0413(10) 0.0446(10) 0.0197(8) 0.0138(8) 0.0159(8)
N15 0.0217(6) 0.0257(7) 0.0364(8) 0.0155(6) 0.0055(6) 0.0076(5)
C16 0.0221(7) 0.0272(8) 0.0408(9) 0.0168(7) 0.0066(7) 0.0062(6)
C17 0.0285(8) 0.0306(9) 0.0429(10) 0.0190(8) 0.0079(7) 0.0107(7)
C18 0.0446(11) 0.0283(9) 0.0402(10) 0.0176(8) 0.0135(8) 0.0120(8)
C19 0.161(4) 0.100(3) 0.207(5) 0.124(3) 0.148(4) 0.087(3)
C20 0.175(4) 0.0310(13) 0.0577(17) 0.0081(12) -0.010(2) 0.0249(18)
C21 0.079(2) 0.0595(17) 0.098(2) 0.0503(17) 0.0136(17) 0.0339(15)
C22 0.0392(11) 0.0332(10) 0.0453(11) 0.0166(9) -0.0032(9) 0.0006(8)
C23 0.0327(10) 0.0422(11) 0.0752(16) 0.0300(11) 0.0261(10) 0.0153(9)
C24 0.0224(7) 0.0277(8) 0.0292(8) 0.0125(6) 0.0046(6) 0.0053(6)
C25 0.0261(8) 0.0333(9) 0.0445(10) 0.0187(8) 0.0117(7) 0.0108(7)
C26 0.0265(9) 0.0452(11) 0.0602(13) 0.0232(10) 0.0154(9) 0.0118(8)
C27 0.0320(9) 0.0374(10) 0.0421(10) 0.0148(8) 0.0133(8) 0.0003(8)
C28 0.0277(9) 0.0487(12) 0.0639(14) 0.0203(11) 0.0197(10) 0.0016(9)
C29 0.0384(10) 0.0292(9) 0.0475(11) 0.0188(8) 0.0085(9) 0.0039(8)
C30 0.0293(9) 0.0293(9) 0.0477(11) 0.0190(8) 0.0051(8) 0.0077(7)
C31 0.0248(8) 0.0285(8) 0.0346(9) 0.0136(7) 0.0072(7) 0.0099(7)
C32 0.0330(9) 0.0440(11) 0.0360(10) 0.0153(8) 0.0079(8) 0.0204(8)
C33 0.0449(12) 0.0560(13) 0.0386(11) 0.0125(10) 0.0131(9) 0.0240(10)
C34 0.0410(11) 0.0453(12) 0.0489(12) 0.0106(10) 0.0213(9) 0.0199(9)
F35 0.0825(12) 0.0997(13) 0.0586(9) 0.0111(9) 0.0369(9) 0.0528(10)
C36 0.0324(10) 0.0399(11) 0.0591(13) 0.0169(10) 0.0129(9) 0.0203(9)
C37 0.0290(9) 0.0334(9) 0.0422(10) 0.0162(8) 0.0050(7) 0.0124(7)

loop_
_atom_type_symbol
_atom_type_scat_dispersion_real
_atom_type_scat_dispersion_imag
_atom_type_scat_Cromer_Mann_a1
_atom_type_scat_Cromer_Mann_b1
_atom_type_scat_Cromer_Mann_a2
_atom_type_scat_Cromer_Mann_b2
_atom_type_scat_Cromer_Mann_a3
_atom_type_scat_Cromer_Mann_b3
_atom_type_scat_Cromer_Mann_a4
_atom_type_scat_Cromer_Mann_b4
_atom_type_scat_Cromer_Mann_c
_atom_type_scat_source
C 0.0033 0.0016 2.3100 20.8439 1.0200 10.2075 1.5886 0.5687 0.8650 51.6512 0.2156 'International Tables Vol C 4.2.6.8 and 6.1.1.4'
H 0.0000 0.0000 0.4930 10.5109 0.3229 26.1257 0.1402 3.1424 0.0408 57.7998 0.0030 'International Tables Vol C 4.2.6.8 and 6.1.1.4'
F 0.0171 0.0103 3.5392 10.2825 2.6412 4.2944 1.5170 0.2615 1.0243 26.1476 0.2776 'International Tables Vol C 4.2.6.8 and 6.1.1.4'
N 0.0061 0.0033 12.2126 0.0057 3.1322 9.8933 2.0125 28.9975 1.1663 0.5826 -11.5290 'International Tables Vol C 4.2.6.8 and 6.1.1.4'
O 0.0106 0.0060 3.0485 13.2771 2.2868 5.7011 1.5463 0.3239 0.8670 32.9089 0.2508 'International Tables Vol C 4.2.6.8 and 6.1.1.4'
S 0.1246 0.1234 6.9053 1.4679 5.2034 22.2151 1.4379 0.2536 1.5863 56.1720 0.8669 'International Tables Vol C 4.2.6.8 and 6.1.1.4'

loop_
_geom_angle_atom_site_label_1
_geom_angle_atom_site_label_2
_geom_angle_atom_site_label_3
_geom_angle
_geom_angle_publ_flag
N2 S1 N15 123.84(8) yes
N2 S1 C24 110.31(8) yes
N15 S1 C24 104.41(8) yes
N2 S1 C31 98.75(8) yes
N15 S1 C31 115.37(8) yes
C24 S1 C31 102.36(8) yes
S1 N2 S3 120.64(9) yes
N2 S3 O4 113.37(8) yes
N2 S3 O5 106.74(8) yes
O4 S3 O5 118.48(8) yes
N2 S3 C6 103.55(8) yes
O4 S3 C6 107.31(8) yes
O5 S3 C6 106.15(8) yes
S3 C6 C7 118.59(13) yes
S3 C6 C14 119.93(14) yes
C7 C6 C14 121.48(17) yes
C6 C7 C8 118.92(17) yes
C6 C7 H71 121.2 no
C8 C7 H71 119.8 no
C7 C8 C9 118.93(17) yes
C7 C8 H81 121.3 no
C9 C8 H81 119.8 no
C8 C9 N10 118.24(17) yes
C8 C9 C13 122.94(17) yes
N10 C9 C13 118.82(17) yes
C9 N10 O11 117.83(18) yes
C9 N10 O12 118.03(18) yes
O11 N10 O12 124.13(18) yes
C9 C13 C14 118.06(17) yes
C9 C13 H131 121.6 no
C14 C13 H131 120.3 no
C13 C14 C6 119.67(17) yes
C13 C14 H141 120.6 no
C6 C14 H141 119.7 no
S1 N15 C16 125.39(11) yes
N15 C16 C17 100.89(13) yes
N15 C16 C22 109.43(15) yes
C17 C16 C22 112.93(16) yes
N15 C16 C23 110.84(15) yes
C17 C16 C23 112.31(16) yes
C22 C16 C23 110.11(17) yes
C16 C17 C18 124.57(15) yes
C16 C17 H172 106.8 no
C18 C17 H172 105.2 no
C16 C17 H171 106.5 no
C18 C17 H171 106.2 no
H172 C17 H171 106.3 no
C17 C18 C19 113.18(19) yes
C17 C18 C20 112.89(19) yes
C19 C18 C20 112.3(3) yes
C17 C18 C21 105.53(18) yes
C19 C18 C21 105.9(2) yes
C20 C18 C21 106.3(2) yes
C18 C19 H192 109.7 no
C18 C19 H191 110.4 no
H192 C19 H191 109.4 no
C18 C19 H193 107.9 no
H192 C19 H193 110.0 no
H191 C19 H193 109.3 no
C18 C20 H202 109.0 no
C18 C20 H203 103.1 no
H202 C20 H203 107.9 no
C18 C20 H201 113.5 no
H202 C20 H201 112.0 no
H203 C20 H201 110.8 no
C18 C21 H213 108.7 no
C18 C21 H211 106.5 no
H213 C21 H211 106.7 no
C18 C21 H212 110.4 no
H213 C21 H212 112.7 no
H211 C21 H212 111.5 no
C16 C22 H221 110.3 no
C16 C22 H223 112.0 no
H221 C22 H223 107.6 no
C16 C22 H222 109.3 no
H221 C22 H222 108.8 no
H223 C22 H222 108.8 no
C16 C23 H232 110.2 no
C16 C23 H231 110.5 no
H232 C23 H231 108.6 no
C16 C23 H233 111.4 no
H232 C23 H233 107.7 no
H231 C23 H233 108.3 no
S1 C24 C25 121.06(13) yes
S1 C24 C30 117.47(13) yes
C25 C24 C30 121.40(16) yes
C24 C25 C26 118.71(17) yes
C24 C25 H251 120.1 no
C26 C25 H251 121.2 no
C25 C26 C27 120.76(18) yes
C25 C26 H261 119.5 no
C27 C26 H261 119.7 no
C26 C27 C28 119.2(2) yes
C26 C27 C29 119.58(17) yes
C28 C27 C29 121.19(19) yes
C27 C28 H281 108.5 no
C27 C28 H283 108.8 no
H281 C28 H283 111.0 no
C27 C28 H282 109.3 no
H281 C28 H282 109.3 no
H283 C28 H282 109.9 no
C27 C29 C30 120.40(18) yes
C27 C29 H291 120.0 no
C30 C29 H291 119.6 no
C24 C30 C29 119.14(18) yes
C24 C30 H301 119.8 no
C29 C30 H301 121.0 no
S1 C31 C32 116.17(13) yes
S1 C31 C37 122.98(14) yes
C32 C31 C37 120.85(18) yes
C31 C32 C33 119.85(18) yes
C31 C32 H321 119.3 no
C33 C32 H321 120.9 no
C32 C33 C34 118.5(2) yes
C32 C33 H331 121.3 no
C34 C33 H331 120.2 no
C33 C34 F35 117.6(2) yes
C33 C34 C36 122.1(2) yes
F35 C34 C36 120.24(19) yes
C34 C36 C37 119.40(18) yes
C34 C36 H361 120.3 no
C37 C36 H361 120.3 no
C31 C37 C36 119.23(18) yes
C31 C37 H371 119.5 no
C36 C37 H371 121.3 no

loop_
_geom_bond_atom_site_label_1
_geom_bond_atom_site_label_2
_geom_bond_distance
_geom_bond_publ_flag
S1 N2 1.5896(14) yes
S1 N15 1.5100(14) yes
S1 C24 1.7770(17) yes
S1 C31 1.7942(19) yes
N2 S3 1.6154(16) yes
S3 O4 1.4414(13) yes
S3 O5 1.4425(13) yes
S3 C6 1.7771(18) yes
C6 C7 1.398(2) yes
C6 C14 1.389(2) yes
C7 C8 1.380(3) yes
C7 H71 0.933 no
C8 C9 1.387(3) yes
C8 H81 0.934 no
C9 N10 1.474(2) yes
C9 C13 1.383(3) yes
N10 O11 1.233(2) yes
N10 O12 1.221(2) yes
C13 C14 1.389(3) yes
C13 H131 0.931 no
C14 H141 0.936 no
N15 C16 1.506(2) yes
C16 C17 1.552(2) yes
C16 C22 1.528(3) yes
C16 C23 1.532(3) yes
C17 C18 1.542(2) yes
C17 H172 0.980 no
C17 H171 0.993 no
C18 C19 1.504(4) yes
C18 C20 1.505(3) yes
C18 C21 1.533(3) yes
C19 H192 0.949 no
C19 H191 0.965 no
C19 H193 0.951 no
C20 H202 0.969 no
C20 H203 0.994 no
C20 H201 0.951 no
C21 H213 0.973 no
C21 H211 0.963 no
C21 H212 0.988 no
C22 H221 0.964 no
C22 H223 0.974 no
C22 H222 0.977 no
C23 H232 0.960 no
C23 H231 0.970 no
C23 H233 0.973 no
C24 C25 1.385(2) yes
C24 C30 1.392(2) yes
C25 C26 1.390(3) yes
C25 H251 0.935 no
C26 C27 1.393(3) yes
C26 H261 0.924 no
C27 C28 1.464(3) yes
C27 C29 1.388(3) yes
C28 H281 0.879 no
C28 H283 0.833 no
C28 H282 0.855 no
C29 C30 1.388(3) yes
C29 H291 0.946 no
C30 H301 0.961 no
C31 C32 1.394(2) yes
C31 C37 1.391(2) yes
C32 C33 1.387(3) yes
C32 H321 0.947 no
C33 C34 1.388(3) yes
C33 H331 0.940 no
C34 F35 1.392(2) yes
C34 C36 1.378(3) yes
C36 C37 1.388(3) yes
C36 H361 0.924 no
C37 H371 0.922 no

loop_
_geom_hbond_atom_site_label_D
_geom_hbond_atom_site_label_H
_geom_hbond_atom_site_label_A
_geom_hbond_site_symmetry_A
_geom_hbond_angle_DHA
_geom_hbond_distance_DH
_geom_hbond_distance_HA
_geom_hbond_distance_DA
_geom_hbond_publ_flag
C14 H141 O4 2_556 141 0.94 2.48 3.254(3) yes
C37 H371 O5 2_656 143 0.92 2.46 3.249(3) yes
